data_7201970
loop_
_publ_author_name
'Wood, Peter A.'
'Francis, Duncan'
'Marshall, William G.'
'Moggach, Stephen A.'
'Parsons, Simon'
'Pidcock, Elna'
'Rohl, Andrew L.'

_publ_section_title
;
 A study of the high-pressure polymorphs of L-serine using ab initio
 structures and PIXEL calculations
;
_journal_issue 9
_journal_name_full CrystEngComm
_journal_page_first 1154
_journal_paper_doi 10.1039/b801571f
_journal_volume 10
_journal_year 2008
_chemical_absolute_configuration syn
_chemical_formula_moiety 'C3 D7 N O3'
_chemical_formula_sum 'C3 D7 N O3'
_chemical_formula_weight 112.11
_chemical_name_common L-serine-d7
_chemical_name_systematic
;
L-serine-d7
;
_space_group_IT_number 19
_symmetry_cell_setting orthorhombic
_symmetry_Int_Tables_number 19
_symmetry_space_group_name_Hall 'P 2ac 2ab'
_symmetry_space_group_name_H-M 'P 21 21 21'
_cell_angle_alpha 90
_cell_angle_beta 90
_cell_angle_gamma 90
_cell_formula_units_Z 4
_cell_length_a 8.57203(67)
_cell_length_b 9.30117(49)
_cell_length_c 5.60429(45)
_cell_measurement_pressure 76000
_cell_measurement_reflns_used 1004
_cell_measurement_temperature 298
_cell_volume 446.83(6)
_diffrn_ambient_temperature 298
_diffrn_detector 'ZnS scintillator'
_diffrn_detector_type custom
_diffrn_measurement_device_type 'HiPr/PEARL, ISIS'
_diffrn_radiation_probe neutron
_diffrn_radiation_type Neutron
_diffrn_reflns_limit_h_max 14
_diffrn_reflns_limit_h_min 0
_diffrn_reflns_limit_k_max 15
_diffrn_reflns_limit_k_min 0
_diffrn_reflns_limit_l_max 9
_diffrn_reflns_limit_l_min 0
_diffrn_reflns_number 1263
_diffrn_source 'Pulsed neutron source'
_exptl_absorpt_correction_type empirical
_exptl_absorpt_process_details
;
Calculated using custom ISIS software.
;
_exptl_crystal_density_diffrn 1.666
_exptl_crystal_density_method 'not measured'
_pd_char_colour Colourless
_pd_char_particle_morphology Block
_pd_instr_dist_spec/detc 600
_pd_instr_dist_src/spec 12600
_pd_instr_location 'ISIS, Rutherford Appleton Laboratory'
_pd_meas_2theta_fixed 90
_pd_meas_scan_method Time-of-flight
_pd_proc_info_data_reduction
;
Custom ISIS software
;
_pd_proc_info_excluded_regions
;
excluded short TOF region above

;
_pd_proc_ls_background_function 'Chebychev polynomial'
_pd_proc_ls_pref_orient_corr
;
Modelling of preferred orientation was found to be unnecessary.
;
_pd_proc_ls_profile_function
;
Voigt function convoluted with a back-to-back double exponential.
;
_pd_proc_ls_prof_R_factor 3.222
_pd_proc_ls_prof_wR_factor 2.845
_pd_spec_mounting 'TiZr Capsule'
_pd_spec_mount_mode transmission
_refine_ls_extinction_method none
_refine_ls_goodness_of_fit_all 1.562
_refine_ls_hydrogen_treatment refxyz
_refine_ls_matrix_type sparse
_refine_ls_number_parameters 273
_refine_ls_number_restraints 0
_refine_ls_shift/su_max <0.001
_refine_ls_weighting_scheme sigma
_cod_data_source_file b801571f.txt
_cod_data_source_block serine7T
_cod_depositor_comments
;
The following automatic conversions were performed:
'_symmetry_cell_setting' value 'Orthorhombic' changed to 'orthorhombic'
according to '/home/saulius/struct/CIF-dictionaries/cif_core.dic'
dictionary named 'cif_core.dic' version 2.4.1 from 2010-06-29.

Automatic conversion script
Id: cif_fix_enum 1527 2010-12-29 10:47:43Z saulius 
;
_cod_original_cell_volume 446.830(55)
_cod_original_sg_symbol_H-M P212121
_cod_database_code 7201970

loop_
_symmetry_equiv_pos_as_xyz
'-x, y+1/2, -z+1/2'
'-x+1/2, -y, z+1/2'
'x, y, z'
'x+1/2, -y+1/2, -z'

loop_
_atom_site_label
_atom_site_type_symbol
_atom_site_symmetry_multiplicity
_atom_site_fract_x
_atom_site_fract_y
_atom_site_fract_z
_atom_site_occupancy
_atom_site_B_iso_or_equiv
C1 C 0 0.88457(17) 0.80584(14) 0.35904(26) 1 1.174(20)
C2 C 0 0.92107(27) 0.75896(21) 0.61578(44) 1 1.174(20)
C3 C 0 0.92033(48) 0.59504(40) 0.63279(70) 1 1.174(20)
N1 N 0 0.80060(38) 0.81866(30) 0.77982(70) 1 1.174(20)
O1 O 0 0.77209(31) 0.88488(27) 0.32186(56) 1 1.174(20)
O2 O 0 0.97676(31) 0.75714(28) 0.20414(59) 1 1.174(20)
O3 O 0 0.77171(62) 0.53614(54) 0.57629(89) 1 1.174(20)
D1 D 0 1.03284(45) 0.79665(40) 0.67172(94) 1 1.760(30)
D2 D 0 0.95010(69) 0.56684(61) 0.81169(95) 1 1.760(30)
D3 D 0 1.00466(62) 0.55524(57) 0.50921(92) 1 1.760(30)
D4 D 0 0.69521(52) 0.76990(44) 0.75652(95) 1 1.760(30)
D5 D 0 0.83098(63) 0.80534(51) 0.95426(91) 1 1.760(30)
D6 D 0 0.78427(52) 0.92599(45) 0.75306(94) 1 1.760(30)
D7 D 0 0.7286(13) 0.5008(11) 0.7178(18) 1 1.760(30)

loop_
_atom_type_symbol
_atom_type_description
_atom_type_scat_dispersion_real
_atom_type_scat_dispersion_imag
_atom_type_scat_source
C C 0.0000 0.0000 'International Tables Vol C Tables 4.2.6.8 and 6.1.1.4'
H H 0.0000 0.0000 'International Tables Vol C Tables 4.2.6.8 and 6.1.1.4'
N N 0.0000 0.0000 'International Tables Vol C Tables 4.2.6.8 and 6.1.1.4'
O O 0.0000 0.0000 'International Tables Vol C Tables 4.2.6.8 and 6.1.1.4'
